data_7244776
loop_
_publ_author_name
'Mitoraj, Mariusz Pawe\/l'
'Mahmoudi, Ghodrat'
'Akbari Afkhami, Farhad'
'Khandar, AliAkbar'
'White, Jonathan'
'Maniukiewicz, Waldemar'
'Babashkina, Maria G.'
'Sagan, Filip'
'Safin, Damir'

_publ_section_title
;
 Coordination polymers fabricated from Cd(NO3)2 and N,N',O-pincer type
 isonicotinoylhydrazone based polytopyc ligands -- an insight from
 experimental and theoretical investigations
;
_journal_name_full CrystEngComm
_journal_paper_doi 10.1039/D2CE00294A
_journal_year 2022
_chemical_formula_sum 'C13 H11 Cd N5 O4'
_chemical_formula_weight 413.67
_space_group_crystal_system monoclinic
_space_group_IT_number 14
_space_group_name_Hall '-P 2yn'
_space_group_name_H-M_alt 'P 1 21/n 1'
_atom_sites_solution_hydrogens geom
_atom_sites_solution_primary direct
_atom_sites_solution_secondary difmap
_audit_creation_method SHELXL-2013
_audit_update_record
;
2021-09-04 deposited with the CCDC.	2022-04-08 downloaded from the CCDC.
;
_cell_angle_alpha 90
_cell_angle_beta 103.0000(10)
_cell_angle_gamma 90
_cell_formula_units_Z 4
_cell_length_a 10.4146(3)
_cell_length_b 8.9125(3)
_cell_length_c 16.3565(5)
_cell_measurement_reflns_used 9920
_cell_measurement_temperature 100(2)
_cell_measurement_theta_max 34.38
_cell_measurement_theta_min 2.62
_cell_volume 1479.30(8)
_computing_cell_refinement 'Bruker SAINT'
_computing_data_collection 'Bruker APEX2'
_computing_data_reduction 'Bruker SAINT'
_computing_molecular_graphics 'Bruker SHELXTL'
_computing_publication_material 'Bruker SHELXTL'
_computing_structure_refinement 'SHELXL-2013 (Sheldrick, 2013)'
_computing_structure_solution 'SHELXS-97 (Sheldrick, 2008)'
_diffrn_ambient_temperature 100(2)
_diffrn_measured_fraction_theta_full 1.000
_diffrn_measured_fraction_theta_max 0.996
_diffrn_measurement_device_type 'Bruker APEX-II CCD'
_diffrn_measurement_method '\f and \w scans'
_diffrn_radiation_type MoK\a
_diffrn_radiation_wavelength 0.71073
_diffrn_reflns_av_R_equivalents 0.0392
_diffrn_reflns_av_unetI/netI 0.0222
_diffrn_reflns_Laue_measured_fraction_full 1.000
_diffrn_reflns_Laue_measured_fraction_max 0.996
_diffrn_reflns_limit_h_max 16
_diffrn_reflns_limit_h_min -16
_diffrn_reflns_limit_k_max 14
_diffrn_reflns_limit_k_min -14
_diffrn_reflns_limit_l_max 25
_diffrn_reflns_limit_l_min -25
_diffrn_reflns_number 48666
_diffrn_reflns_point_group_measured_fraction_full 1.000
_diffrn_reflns_point_group_measured_fraction_max 0.996
_diffrn_reflns_theta_full 25.242
_diffrn_reflns_theta_max 34.423
_diffrn_reflns_theta_min 2.123
_exptl_absorpt_coefficient_mu 1.505
_exptl_absorpt_correction_T_max 0.7468
_exptl_absorpt_correction_T_min 0.6207
_exptl_absorpt_correction_type multi-scan
_exptl_absorpt_process_details 'Bruker AXScale'
_exptl_crystal_colour yellow
_exptl_crystal_density_diffrn 1.857
_exptl_crystal_density_method 'not measured'
_exptl_crystal_description Blocky
_exptl_crystal_F_000 816
_exptl_crystal_size_max 0.150
_exptl_crystal_size_mid 0.110
_exptl_crystal_size_min 0.050
_refine_diff_density_max 1.093
_refine_diff_density_min -0.415
_refine_diff_density_rms 0.091
_refine_ls_extinction_method none
_refine_ls_goodness_of_fit_ref 1.056
_refine_ls_hydrogen_treatment constr
_refine_ls_matrix_type full
_refine_ls_number_parameters 209
_refine_ls_number_reflns 6208
_refine_ls_number_restraints 0
_refine_ls_restrained_S_all 1.056
_refine_ls_R_factor_all 0.0287
_refine_ls_R_factor_gt 0.0213
_refine_ls_shift/su_max 0.001
_refine_ls_shift/su_mean 0.000
_refine_ls_structure_factor_coef Fsqd
_refine_ls_weighting_details 'w=1/[\s^2^(Fo^2^)+(0.0248P)^2^+0.5521P] where P=(Fo^2^+2Fc^2^)/3'
_refine_ls_weighting_scheme calc
_refine_ls_wR_factor_gt 0.0490
_refine_ls_wR_factor_ref 0.0522
_reflns_Friedel_coverage 0.000
_reflns_number_gt 5381
_reflns_number_total 6208
_reflns_threshold_expression 'I > 2\s(I)'
_cod_data_source_file d2ce00294a2.cif
_cod_data_source_block s1
_cod_original_sg_symbol_H-M 'P 21/n'
_cod_database_code 7244776
_shelx_space_group_comment
; 
The symmetry employed for this shelxl refinement is uniquely defined 
by the following loop, which should always be used as a source of 
symmetry information in preference to the above space-group names. 
They are only intended as comments. 
;
_shelx_estimated_absorpt_t_min 0.806
_shelx_estimated_absorpt_t_max 0.929
_shelxl_version_number 2013-4

loop_
_space_group_symop_operation_xyz
'x, y, z'
'-x+1/2, y+1/2, -z+1/2'
'-x, -y, -z'
'x-1/2, -y-1/2, z-1/2'

loop_
_atom_site_label
_atom_site_type_symbol
_atom_site_fract_x
_atom_site_fract_y
_atom_site_fract_z
_atom_site_U_iso_or_equiv
_atom_site_adp_type
_atom_site_occupancy
_atom_site_site_symmetry_order
_atom_site_calc_flag
_atom_site_refinement_flags_posn
_atom_site_refinement_flags_adp
_atom_site_refinement_flags_occupancy
_atom_site_disorder_assembly
_atom_site_disorder_group
Cd Cd 0.98219(2) 0.80144(2) 0.02194(2) 0.01319(3) Uani 1 1 d . . . . .
O1 O 1.09417(9) 1.02727(11) 0.08539(5) 0.01521(16) Uani 1 1 d . . . . .
O2 O 1.16460(10) 0.76338(13) -0.04857(6) 0.02185(19) Uani 1 1 d . . . . .
O3 O 0.99847(11) 0.61377(16) -0.07836(8) 0.0353(3) Uani 1 1 d . . . . .
O4 O 1.16763(13) 0.57684(18) -0.13364(9) 0.0420(3) Uani 1 1 d . . . . .
N1 N 1.36280(11) 1.20618(12) 0.36347(7) 0.01582(18) Uani 1 1 d . . . . .
N2 N 0.95887(10) 0.99693(14) 0.18087(6) 0.01725(19) Uani 1 1 d . . . . .
N3 N 0.88111(10) 0.91455(13) 0.11705(6) 0.01624(19) Uani 1 1 d . . . . .
N4 N 0.75777(11) 0.72961(13) -0.00171(7) 0.0177(2) Uani 1 1 d . . . . .
N5 N 1.11162(12) 0.64972(16) -0.08802(8) 0.0239(2) Uani 1 1 d . . . . .
C1 C 1.23413(13) 1.22585(16) 0.36154(8) 0.0184(2) Uani 1 1 d . . . . .
H1A H 1.2105 1.2749 0.4076 0.022 Uiso 1 1 calc R U . . .
C2 C 1.13443(13) 1.17811(15) 0.29574(8) 0.0176(2) Uani 1 1 d . . . . .
H2A H 1.0446 1.1927 0.2972 0.021 Uiso 1 1 calc R U . . .
C3 C 1.16839(12) 1.10814(14) 0.22726(7) 0.0150(2) Uani 1 1 d . . . . .
C4 C 1.30152(12) 1.09482(16) 0.22702(8) 0.0176(2) Uani 1 1 d . . . . .
H4A H 1.3280 1.0533 0.1799 0.021 Uiso 1 1 calc R U . . .
C5 C 1.39500(12) 1.14284(16) 0.29643(8) 0.0177(2) Uani 1 1 d . . . . .
H5A H 1.4856 1.1304 0.2965 0.021 Uiso 1 1 calc R U . . .
C6 C 1.06678(12) 1.04153(14) 0.15825(7) 0.0147(2) Uani 1 1 d . . . . .
C7 C 0.75760(13) 0.89872(17) 0.11445(8) 0.0195(2) Uani 1 1 d . . . . .
C8 C 0.68538(13) 0.80241(16) 0.04486(8) 0.0186(2) Uani 1 1 d . . . . .
C9 C 0.69624(14) 0.64740(17) -0.06702(9) 0.0217(2) Uani 1 1 d . . . . .
H9A H 0.7480 0.5971 -0.0995 0.026 Uiso 1 1 calc R U . . .
C10 C 0.55990(14) 0.63185(18) -0.08987(10) 0.0260(3) Uani 1 1 d . . . . .
H10A H 0.5193 0.5735 -0.1373 0.031 Uiso 1 1 calc R U . . .
C11 C 0.48504(15) 0.7037(2) -0.04162(11) 0.0292(3) Uani 1 1 d . . . . .
H11A H 0.3918 0.6942 -0.0548 0.035 Uiso 1 1 calc R U . . .
C12 C 0.54856(14) 0.79018(19) 0.02656(10) 0.0269(3) Uani 1 1 d . . . . .
H12A H 0.4988 0.8404 0.0603 0.032 Uiso 1 1 calc R U . . .
C13 C 0.68783(15) 0.9733(2) 0.17407(10) 0.0343(4) Uani 1 1 d . . . . .
H13A H 0.7515 1.0300 0.2160 0.051 Uiso 1 1 calc R U . . .
H13B H 0.6456 0.8970 0.2023 0.051 Uiso 1 1 calc R U . . .
H13C H 0.6207 1.0418 0.1430 0.051 Uiso 1 1 calc R U . . .

loop_
_atom_site_aniso_label
_atom_site_aniso_U_11
_atom_site_aniso_U_22
_atom_site_aniso_U_33
_atom_site_aniso_U_23
_atom_site_aniso_U_13
_atom_site_aniso_U_12
Cd 0.01090(4) 0.01733(4) 0.01025(4) 0.00008(3) 0.00008(3) -0.00048(3)
O1 0.0158(4) 0.0185(4) 0.0103(3) 0.0004(3) 0.0007(3) -0.0007(3)
O2 0.0189(4) 0.0264(5) 0.0192(4) -0.0030(4) 0.0021(4) -0.0008(4)
O3 0.0231(5) 0.0445(7) 0.0418(7) -0.0213(6) 0.0148(5) -0.0115(5)
O4 0.0293(6) 0.0607(9) 0.0394(7) -0.0283(6) 0.0150(5) -0.0039(6)
N1 0.0143(4) 0.0175(5) 0.0138(4) -0.0017(4) -0.0007(4) 0.0000(4)
N2 0.0146(4) 0.0245(5) 0.0113(4) -0.0018(4) 0.0002(3) -0.0016(4)
N3 0.0141(4) 0.0219(5) 0.0114(4) -0.0010(4) 0.0003(3) -0.0026(4)
N4 0.0141(4) 0.0200(5) 0.0178(5) 0.0002(4) 0.0013(4) -0.0029(4)
N5 0.0183(5) 0.0342(7) 0.0188(5) -0.0070(5) 0.0033(4) -0.0007(5)
C1 0.0161(5) 0.0224(6) 0.0150(5) -0.0045(4) 0.0000(4) 0.0010(4)
C2 0.0141(5) 0.0221(6) 0.0149(5) -0.0025(4) -0.0003(4) 0.0010(4)
C3 0.0151(5) 0.0167(5) 0.0116(4) 0.0002(4) -0.0004(4) -0.0006(4)
C4 0.0162(5) 0.0221(6) 0.0135(5) -0.0027(4) 0.0015(4) -0.0011(4)
C5 0.0143(5) 0.0215(6) 0.0163(5) -0.0020(4) 0.0012(4) -0.0002(4)
C6 0.0147(5) 0.0164(5) 0.0112(4) 0.0004(4) -0.0011(4) 0.0000(4)
C7 0.0149(5) 0.0282(7) 0.0155(5) -0.0016(5) 0.0039(4) -0.0028(5)
C8 0.0140(5) 0.0247(6) 0.0169(5) 0.0002(4) 0.0029(4) -0.0038(5)
C9 0.0175(5) 0.0233(6) 0.0227(6) -0.0039(5) 0.0013(5) -0.0040(5)
C10 0.0175(6) 0.0286(8) 0.0290(7) -0.0063(6) -0.0009(5) -0.0064(5)
C11 0.0143(5) 0.0380(9) 0.0336(7) -0.0057(7) 0.0014(5) -0.0062(6)
C12 0.0137(5) 0.0387(9) 0.0285(7) -0.0073(6) 0.0053(5) -0.0051(5)
C13 0.0207(6) 0.0564(11) 0.0280(7) -0.0161(7) 0.0102(6) -0.0054(7)

loop_
_atom_type_symbol
_atom_type_description
_atom_type_scat_dispersion_real
_atom_type_scat_dispersion_imag
_atom_type_scat_source
C C 0.0033 0.0016 'International Tables Vol C Tables 4.2.6.8 and 6.1.1.4'
H H 0.0000 0.0000 'International Tables Vol C Tables 4.2.6.8 and 6.1.1.4'
N N 0.0061 0.0033 'International Tables Vol C Tables 4.2.6.8 and 6.1.1.4'
O O 0.0106 0.0060 'International Tables Vol C Tables 4.2.6.8 and 6.1.1.4'
Cd Cd -0.8075 1.2024 'International Tables Vol C Tables 4.2.6.8 and 6.1.1.4'

loop_
_geom_angle_atom_site_label_1
_geom_angle_atom_site_label_2
_geom_angle_atom_site_label_3
_geom_angle
_geom_angle_site_symmetry_1
_geom_angle_site_symmetry_3
_geom_angle_publ_flag
N3 Cd O1 95.28(4) . 3_775 ?
N3 Cd N1 87.45(4) . 2_745 ?
O1 Cd N1 154.03(4) 3_775 2_745 ?
N3 Cd N4 69.13(4) . . ?
O1 Cd N4 84.09(4) 3_775 . ?
N1 Cd N4 120.66(4) 2_745 . ?
N3 Cd O3 153.01(4) . . ?
O1 Cd O3 90.36(4) 3_775 . ?
N1 Cd O3 98.86(4) 2_745 . ?
N4 Cd O3 85.30(4) . . ?
N3 Cd O1 66.28(3) . . ?
O1 Cd O1 80.17(3) 3_775 . ?
N1 Cd O1 77.34(3) 2_745 . ?
N4 Cd O1 130.71(4) . . ?
O3 Cd O1 140.69(3) . . ?
N3 Cd O2 153.95(4) . . ?
O1 Cd O2 84.58(3) 3_775 . ?
N1 Cd O2 81.89(4) 2_745 . ?
N4 Cd O2 136.41(4) . . ?
O3 Cd O2 52.84(4) . . ?
O1 Cd O2 88.14(3) . . ?
C6 O1 Cd 121.48(8) . 3_775 ?
C6 O1 Cd 106.86(7) . . ?
Cd O1 Cd 99.83(3) 3_775 . ?
N5 O2 Cd 93.19(8) . . ?
N5 O3 Cd 96.95(9) . . ?
C5 N1 C1 117.82(11) . . ?
C5 N1 Cd 123.58(9) . 2_755 ?
C1 N1 Cd 118.40(8) . 2_755 ?
C6 N2 N3 109.87(10) . . ?
C7 N3 N2 119.75(11) . . ?
C7 N3 Cd 122.48(9) . . ?
N2 N3 Cd 117.72(7) . . ?
C9 N4 C8 119.09(12) . . ?
C9 N4 Cd 123.88(9) . . ?
C8 N4 Cd 115.65(9) . . ?
O4 N5 O2 121.48(13) . . ?
O4 N5 O3 121.60(14) . . ?
O2 N5 O3 116.92(12) . . ?
N1 C1 C2 123.20(12) . . ?
C1 C2 C3 118.72(12) . . ?
C4 C3 C2 118.21(11) . . ?
C4 C3 C6 120.20(11) . . ?
C2 C3 C6 121.50(11) . . ?
C5 C4 C3 119.18(11) . . ?
N1 C5 C4 122.73(12) . . ?
O1 C6 N2 127.35(11) . . ?
O1 C6 C3 118.19(11) . . ?
N2 C6 C3 114.38(10) . . ?
N3 C7 C8 114.75(11) . . ?
N3 C7 C13 123.97(13) . . ?
C8 C7 C13 121.25(12) . . ?
N4 C8 C12 120.97(13) . . ?
N4 C8 C7 117.25(11) . . ?
C12 C8 C7 121.76(12) . . ?
N4 C9 C10 123.16(13) . . ?
C11 C10 C9 118.18(14) . . ?
C10 C11 C12 119.01(14) . . ?
C8 C12 C11 119.58(14) . . ?

loop_
_geom_bond_atom_site_label_1
_geom_bond_atom_site_label_2
_geom_bond_distance
_geom_bond_site_symmetry_2
_geom_bond_publ_flag
Cd N3 2.2982(11) . ?
Cd O1 2.3274(9) 3_775 ?
Cd N1 2.3407(11) 2_745 ?
Cd N4 2.3697(11) . ?
Cd O3 2.3754(12) . ?
Cd O1 2.4380(9) . ?
Cd O2 2.4575(10) . ?
O1 C6 1.2925(14) . ?
O1 Cd 2.3274(9) 3_775 ?
O2 N5 1.2597(17) . ?
O3 N5 1.2649(16) . ?
O4 N5 1.2309(16) . ?
N1 C5 1.3413(16) . ?
N1 C1 1.3447(17) . ?
N1 Cd 2.3407(11) 2_755 ?
N2 C6 1.3209(16) . ?
N2 N3 1.3799(15) . ?
N3 C7 1.2851(16) . ?
N4 C9 1.3344(18) . ?
N4 C8 1.3521(17) . ?
C1 C2 1.3837(18) . ?
C2 C3 1.3952(17) . ?
C3 C4 1.3925(17) . ?
C3 C6 1.4862(17) . ?
C4 C5 1.3866(18) . ?
C7 C8 1.4876(19) . ?
C7 C13 1.4965(19) . ?
C8 C12 1.3928(19) . ?
C9 C10 1.3915(19) . ?
C10 C11 1.385(2) . ?
C11 C12 1.394(2) . ?
